data_2210493
loop_
_publ_author_name
'Vermani, Bal Krishan'
'Sharma, Raj Pal'
'Gill, Dip Singh'
'Pretto, Loretta'
'Ferretti, Valeria'

_publ_section_title
;
 Tetrapropylammonium <i>trans</i>-diamminetetranitrocobaltate(III)
;
_journal_coeditor_code BH2033
_journal_issue 10
_journal_name_full 'Acta Crystallographica Section E'
_journal_page_first m2412
_journal_page_last m2414
_journal_paper_doi 10.1107/S1600536806034313
_journal_volume 62
_journal_year 2006
_chemical_formula_iupac '(C12 H28 N) [Co (N1 O2)4 (N H3)2]'
_chemical_formula_moiety 'C12 H28 N +, Co H6 N6 O8 -'
_chemical_formula_sum 'C12 H34 Co N7 O8'
_chemical_formula_weight 463.39
_chemical_melting_point 465
_chemical_name_systematic
;
trans-diamminetetranitrocobalt(III)
;
_space_group_crystal_system orthorhombic
_space_group_name_H-M_alt 'P c a 21'
_symmetry_space_group_name_Hall 'P 2c -2ac'
_audit_creation_method 'WinGX routine CIF_UPDATE'
_cell_angle_alpha 90
_cell_angle_beta 90
_cell_angle_gamma 90
_cell_formula_units_Z 8
_cell_length_a 23.44830(10)
_cell_length_b 8.5304(4)
_cell_length_c 22.5347(5)
_cell_measurement_reflns_used 22694
_cell_measurement_temperature 295
_cell_measurement_theta_max 28
_cell_measurement_theta_min 2
_cell_volume 4507.5(2)
_computing_cell_refinement 'DENZO--SMN (Otwinowski & Minor, 1997)'
_computing_data_collection 'KappaCCD Server Software (Nonius, 1997)'
_computing_data_reduction DENZO--SMN
_computing_molecular_graphics 'ORTEPIII (Burnett & Johnson, 1996)'
_computing_publication_material 'SHELXL97 and WinGX (Farrugia, 1999)'
_computing_structure_refinement 'SHELXL97 (Sheldrick, 1997)'
_computing_structure_solution 'SIR97 (Altomare <i>et al.</i>,  1999)'
_diffrn_measured_fraction_theta_full 0.988
_diffrn_measured_fraction_theta_max 0.988
_diffrn_measurement_device_type 'Nonius KappaCCD'
_diffrn_measurement_method '\f and \w'
_diffrn_radiation_type MoK\a
_diffrn_radiation_wavelength 0.71073
_diffrn_reflns_av_R_equivalents 0.0437
_diffrn_reflns_limit_h_max 28
_diffrn_reflns_limit_h_min -30
_diffrn_reflns_limit_k_max 11
_diffrn_reflns_limit_k_min -10
_diffrn_reflns_limit_l_max 29
_diffrn_reflns_limit_l_min -29
_diffrn_reflns_number 22694
_diffrn_reflns_theta_full 28
_diffrn_reflns_theta_max 28
_diffrn_reflns_theta_min 1.74
_exptl_absorpt_coefficient_mu 0.81
_exptl_absorpt_correction_T_max 0.865
_exptl_absorpt_correction_T_min 0.768
_exptl_absorpt_correction_type empirical
_exptl_absorpt_process_details '(SORTAV; Blessing,1995)'
_exptl_crystal_colour yellow
_exptl_crystal_density_diffrn 1.366
_exptl_crystal_density_method 'not measured'
_exptl_crystal_description prism
_exptl_crystal_F_000 1968
_exptl_crystal_size_max 0.45
_exptl_crystal_size_mid 0.29
_exptl_crystal_size_min 0.17
_refine_diff_density_max 0.573
_refine_diff_density_min -0.649
_refine_ls_extinction_method none
_refine_ls_goodness_of_fit_ref 1.032
_refine_ls_hydrogen_treatment constr
_refine_ls_matrix_type full
_refine_ls_number_parameters 518
_refine_ls_number_reflns 9899
_refine_ls_number_restraints 1
_refine_ls_restrained_S_all 1.032
_refine_ls_R_factor_gt 0.0507
_refine_ls_shift/su_max 0.001
_refine_ls_structure_factor_coef Fsqd
_refine_ls_weighting_details 'calc w=1/[\s^2^(Fo^2^)+(0.0814P)^2^] where P=(Fo^2^+2Fc^2^)/3'
_refine_ls_weighting_scheme calc
_refine_ls_wR_factor_ref 0.1365
_reflns_number_gt 7560
_reflns_number_total 9899
_reflns_threshold_expression I>2\s(I)
_cod_data_source_file bh2033.cif
_cod_data_source_block I
_cod_database_code 2210493
_cod_database_fobs_code 2210493

loop_
_atom_site_type_symbol
_atom_site_label
_atom_site_fract_x
_atom_site_fract_y
_atom_site_fract_z
_atom_site_U_iso_or_equiv
_atom_site_adp_type
_atom_site_calc_flag
_atom_site_refinement_flags
_atom_site_occupancy
Co Co1 0.322685(19) 0.02128(6) 0.237675(19) 0.03675(14) Uani d . 1
N N11 0.24779(16) -0.0167(4) 0.27307(18) 0.0476(9) Uani d . 1
O O111 0.23407(17) -0.1484(5) 0.28757(19) 0.0898(12) Uani d . 1
O O112 0.21243(16) 0.0883(5) 0.2779(2) 0.0831(11) Uani d . 1
N N12 0.35778(17) 0.0268(5) 0.31495(19) 0.0536(10) Uani d . 1
O O121 0.33666(15) 0.1120(5) 0.35422(15) 0.0791(10) Uani d . 1
O O122 0.40090(17) -0.0493(5) 0.32535(18) 0.0853(11) Uani d . 1
N N13 0.39460(15) 0.0639(5) 0.19794(15) 0.0530(8) Uani d . 1
O O131 0.40796(15) 0.2004(5) 0.18442(17) 0.0869(11) Uani d . 1
O O132 0.42633(17) -0.0398(6) 0.1838(2) 0.0939(14) Uani d . 1
N N14 0.28712(16) 0.0148(4) 0.1598(2) 0.0431(9) Uani d . 1
O O141 0.27411(17) 0.1358(4) 0.13333(16) 0.0706(10) Uani d . 1
O O142 0.2762(2) -0.1104(5) 0.13542(19) 0.0876(13) Uani d . 1
N N15 0.30892(15) 0.2445(4) 0.24355(18) 0.0541(8) Uani d . 1
H H151 0.3331 0.2863 0.2696 0.065 Uiso calc R 1
H H152 0.2733 0.2610 0.2556 0.065 Uiso calc R 1
H H153 0.3141 0.2888 0.2082 0.065 Uiso calc R 1
N N16 0.33725(17) -0.1992(4) 0.2332(2) 0.0629(10) Uani d . 1
H H161 0.3730 -0.2183 0.2442 0.075 Uiso calc R 1
H H162 0.3321 -0.2318 0.1960 0.075 Uiso calc R 1
H H163 0.3134 -0.2499 0.2571 0.075 Uiso calc R 1
Co Co2 0.42385(2) 0.49073(5) 0.43113(2) 0.03540(14) Uani d . 1
N N21 0.35012(16) 0.4568(5) 0.46998(18) 0.0552(9) Uani d . 1
O O211 0.32044(16) 0.5659(5) 0.4843(2) 0.0856(12) Uani d . 1
O O212 0.33335(14) 0.3224(5) 0.48085(18) 0.0820(10) Uani d . 1
N N22 0.45911(15) 0.5068(4) 0.51005(18) 0.0408(9) Uani d . 1
O O221 0.47085(15) 0.6356(4) 0.53057(16) 0.0654(9) Uani d . 1
O O222 0.46943(16) 0.3899(4) 0.53895(16) 0.0718(10) Uani d . 1
N N23 0.49858(17) 0.5222(4) 0.39683(19) 0.0498(9) Uani d . 1
O O231 0.51319(17) 0.6520(4) 0.37761(19) 0.0861(11) Uani d . 1
O O232 0.53393(15) 0.4162(5) 0.39398(19) 0.0819(11) Uani d . 1
N N24 0.39035(16) 0.4750(5) 0.3528(2) 0.0520(10) Uani d . 1
O O241 0.34864(18) 0.5504(5) 0.33912(18) 0.0835(11) Uani d . 1
O O242 0.41156(16) 0.3862(4) 0.31544(15) 0.0771(9) Uani d . 1
N N25 0.40982(16) 0.7146(4) 0.42928(19) 0.0559(8) Uani d . 1
H H251 0.4358 0.7635 0.4513 0.067 Uiso calc R 1
H H252 0.3752 0.7343 0.4436 0.067 Uiso calc R 1
H H253 0.4120 0.7488 0.3920 0.067 Uiso calc R 1
N N26 0.43526(14) 0.2641(3) 0.4312(2) 0.0518(8) Uani d . 1
H H261 0.4464 0.2333 0.4671 0.062 Uiso calc R 1
H H262 0.4619 0.2391 0.4047 0.062 Uiso calc R 1
H H263 0.4027 0.2166 0.4219 0.062 Uiso calc R 1
N N1 0.08637(12) 0.7347(3) 0.19734(12) 0.0385(6) Uani d . 1
C C1 0.08666(15) 0.8055(4) 0.25922(16) 0.0439(8) Uani d . 1
H H11 0.0930 0.7215 0.2875 0.053 Uiso calc R 1
H H12 0.1190 0.8761 0.2620 0.053 Uiso calc R 1
C C2 0.03393(19) 0.8944(5) 0.2783(2) 0.0580(10) Uani d . 1
H H21 0.0238 0.9714 0.2484 0.070 Uiso calc R 1
H H22 0.0022 0.8226 0.2829 0.070 Uiso calc R 1
C C3 0.0463(3) 0.9752(6) 0.3366(3) 0.0657(15) Uani d . 1
H H31 0.0486 0.8984 0.3676 0.079 Uiso calc R 1
H H32 0.0162 1.0480 0.3453 0.079 Uiso calc R 1
H H33 0.0818 1.0305 0.3338 0.079 Uiso calc R 1
C C4 0.07824(17) 0.8596(4) 0.15014(18) 0.0478(9) Uani d . 1
H H41 0.0414 0.9086 0.1562 0.057 Uiso calc R 1
H H42 0.0773 0.8086 0.1117 0.057 Uiso calc R 1
C C5 0.1234(3) 0.9873(6) 0.1485(3) 0.0696(17) Uani d . 1
H H51 0.1215 1.0484 0.1847 0.084 Uiso calc R 1
H H52 0.1609 0.9397 0.1463 0.084 Uiso calc R 1
C C6 0.1151(3) 1.0918(8) 0.0969(3) 0.114(3) Uani d . 1
H H61 0.1439 1.1719 0.0972 0.137 Uiso calc R 1
H H62 0.0781 1.1395 0.0992 0.137 Uiso calc R 1
H H63 0.1180 1.0320 0.0610 0.137 Uiso calc R 1
C C7 0.14324(16) 0.6522(4) 0.19011(17) 0.0447(8) Uani d . 1
H H71 0.1734 0.7283 0.1964 0.054 Uiso calc R 1
H H72 0.1466 0.5737 0.2211 0.054 Uiso calc R 1
C C8 0.15327(19) 0.5728(6) 0.1308(2) 0.0621(11) Uani d . 1
H H81 0.1225 0.5003 0.1223 0.074 Uiso calc R 1
H H82 0.1545 0.6506 0.0994 0.074 Uiso calc R 1
C C9 0.2088(2) 0.4864(6) 0.1337(3) 0.0733(18) Uani d . 1
H H91 0.2393 0.5597 0.1401 0.088 Uiso calc R 1
H H92 0.2150 0.4315 0.0971 0.088 Uiso calc R 1
H H93 0.2078 0.4126 0.1659 0.088 Uiso calc R 1
C C10 0.03712(15) 0.6201(4) 0.19018(16) 0.0407(7) Uani d . 1
H H101 0.0018 0.6763 0.1971 0.049 Uiso calc R 1
H H102 0.0366 0.5841 0.1493 0.049 Uiso calc R 1
C C11 0.0380(2) 0.4795(5) 0.2298(4) 0.0671(15) Uani d . 1
H H111 0.0369 0.5128 0.2709 0.081 Uiso calc R 1
H H112 0.0730 0.4214 0.2236 0.081 Uiso calc R 1
C C12 -0.0133(3) 0.3735(6) 0.2167(3) 0.0918(18) Uani d . 1
H H121 -0.0163 0.2946 0.2470 0.110 Uiso calc R 1
H H122 -0.0083 0.3241 0.1788 0.110 Uiso calc R 1
H H123 -0.0475 0.4353 0.2162 0.110 Uiso calc R 1
N N2 0.15879(11) 0.2372(3) 0.47343(13) 0.0384(6) Uani d . 1
C C13 0.10227(15) 0.1538(4) 0.48034(16) 0.0437(8) Uani d . 1
H H131 0.0722 0.2305 0.4750 0.052 Uiso calc R 1
H H132 0.0989 0.0783 0.4483 0.052 Uiso calc R 1
C C14 0.09141(19) 0.0693(6) 0.53759(19) 0.0576(11) Uani d . 1
H H141 0.0889 0.1448 0.5697 0.069 Uiso calc R 1
H H142 0.1230 -0.0006 0.5460 0.069 Uiso calc R 1
C C15 0.0368(3) -0.0241(7) 0.5344(4) 0.082(2) Uani d . 1
H H155 0.0416 -0.1101 0.5074 0.098 Uiso calc R 1
H H156 0.0064 0.0422 0.5207 0.098 Uiso calc R 1
H H157 0.0276 -0.0637 0.5731 0.098 Uiso calc R 1
C C16 0.16644(16) 0.3582(4) 0.52211(18) 0.0470(9) Uani d . 1
H H164 0.2036 0.4064 0.5173 0.056 Uiso calc R 1
H H165 0.1664 0.3044 0.5600 0.056 Uiso calc R 1
C C17 0.1218(3) 0.4875(6) 0.5243(3) 0.0738(19) Uani d . 1
H H171 0.1229 0.5475 0.4878 0.089 Uiso calc R 1
H H172 0.0841 0.4417 0.5282 0.089 Uiso calc R 1
C C18 0.1335(3) 0.5945(7) 0.5766(3) 0.104(2) Uani d . 1
H H181 0.1692 0.6473 0.5707 0.124 Uiso calc R 1
H H182 0.1353 0.5334 0.6123 0.124 Uiso calc R 1
H H183 0.1035 0.6704 0.5798 0.124 Uiso calc R 1
C C19 0.20811(15) 0.1219(4) 0.47952(18) 0.0464(8) Uani d . 1
H H191 0.2434 0.1793 0.4741 0.056 Uiso calc R 1
H H192 0.2081 0.0818 0.5198 0.056 Uiso calc R 1
C C20 0.2083(2) -0.0146(5) 0.4379(3) 0.0647(14) Uani d . 1
H H201 0.1735 -0.0746 0.4429 0.078 Uiso calc R 1
H H202 0.2098 0.0227 0.3973 0.078 Uiso calc R 1
C C21 0.2585(3) -0.1162(7) 0.4502(3) 0.0941(18) Uani d . 1
H H211 0.2928 -0.0549 0.4474 0.113 Uiso calc R 1
H H212 0.2599 -0.1996 0.4216 0.113 Uiso calc R 1
H H213 0.2554 -0.1596 0.4893 0.113 Uiso calc R 1
C C22 0.15751(16) 0.3116(5) 0.41221(16) 0.0461(8) Uani d . 1
H H221 0.1505 0.2298 0.3832 0.055 Uiso calc R 1
H H222 0.1255 0.3836 0.4106 0.055 Uiso calc R 1
C C23 0.21094(18) 0.3997(6) 0.3940(2) 0.0619(12) Uani d . 1
H H231 0.2210 0.4757 0.4243 0.074 Uiso calc R 1
H H232 0.2425 0.3272 0.3894 0.074 Uiso calc R 1
C C24 0.1991(3) 0.4821(7) 0.3359(3) 0.0791(19) Uani d . 1
H H241 0.2337 0.5289 0.3214 0.095 Uiso calc R 1
H H242 0.1709 0.5621 0.3419 0.095 Uiso calc R 1
H H243 0.1853 0.4075 0.3074 0.095 Uiso calc R 1

loop_
_atom_site_aniso_label
_atom_site_aniso_U_11
_atom_site_aniso_U_22
_atom_site_aniso_U_33
_atom_site_aniso_U_12
_atom_site_aniso_U_13
_atom_site_aniso_U_23
Co1 0.0336(3) 0.0460(2) 0.0306(3) -0.00601(18) -0.0045(2) 0.0025(3)
N11 0.0410(18) 0.070(2) 0.031(2) -0.0134(17) 0.0015(16) -0.0013(14)
O111 0.079(3) 0.083(3) 0.107(3) -0.039(2) 0.017(2) 0.021(2)
O112 0.058(2) 0.093(3) 0.098(3) 0.011(2) 0.0196(19) -0.002(2)
N12 0.059(2) 0.069(2) 0.033(2) -0.0261(19) -0.0137(18) 0.0135(17)
O121 0.086(2) 0.105(3) 0.0469(18) -0.027(2) -0.0087(17) -0.0107(18)
O122 0.068(2) 0.118(3) 0.070(3) 0.002(2) -0.0342(19) 0.029(2)
N13 0.0390(18) 0.079(3) 0.0408(19) -0.0036(19) -0.0056(14) 0.0020(18)
O131 0.073(2) 0.095(3) 0.093(3) -0.037(2) 0.0236(19) -0.005(2)
O132 0.066(3) 0.119(3) 0.097(4) 0.034(2) 0.014(2) 0.020(3)
N14 0.0406(18) 0.050(2) 0.039(2) 0.0000(13) -0.0006(16) -0.0045(13)
O141 0.099(3) 0.066(2) 0.047(2) 0.0044(18) -0.0241(17) 0.0086(16)
O142 0.123(3) 0.076(2) 0.064(2) 0.017(2) -0.047(2) -0.0253(19)
N15 0.0629(19) 0.0512(18) 0.048(2) -0.0063(15) -0.0081(19) -0.0023(17)
N16 0.077(2) 0.0440(17) 0.068(2) 0.0085(16) -0.023(2) 0.0048(18)
Co2 0.0326(2) 0.0443(3) 0.0293(3) -0.00343(17) -0.0043(2) 0.0030(2)
N21 0.0420(19) 0.076(2) 0.048(2) 0.0024(19) -0.0085(17) 0.0142(19)
O211 0.065(2) 0.097(3) 0.095(3) 0.026(2) 0.0270(19) 0.012(3)
O212 0.062(2) 0.086(2) 0.098(3) -0.0247(18) 0.0170(18) 0.021(2)
N22 0.0359(17) 0.058(2) 0.029(2) -0.0008(13) -0.0063(15) -0.0017(12)
O221 0.081(2) 0.064(2) 0.051(2) -0.0068(17) -0.0145(16) -0.0208(15)
O222 0.096(3) 0.066(2) 0.053(2) -0.0033(18) -0.0327(18) 0.0176(17)
N23 0.0408(19) 0.065(2) 0.043(2) -0.0120(17) -0.0027(17) -0.0096(16)
O231 0.085(3) 0.075(3) 0.098(3) -0.031(2) 0.022(2) 0.008(2)
O232 0.0491(19) 0.097(3) 0.100(3) 0.0009(19) 0.0200(19) -0.003(2)
N24 0.048(2) 0.069(2) 0.040(3) -0.0172(18) -0.0079(18) 0.0102(17)
O241 0.079(3) 0.106(3) 0.066(2) 0.002(2) -0.030(2) 0.018(2)
O242 0.087(2) 0.099(3) 0.0452(18) -0.023(2) -0.0043(16) -0.0148(17)
N25 0.065(2) 0.0511(18) 0.0513(19) 0.0034(16) -0.005(2) 0.0074(17)
N26 0.061(2) 0.0422(16) 0.053(2) -0.0053(14) -0.0020(19) 0.0008(17)
N1 0.0361(14) 0.0394(15) 0.0398(16) 0.0047(12) -0.0042(12) -0.0016(11)
C1 0.0412(19) 0.048(2) 0.043(2) 0.0013(16) -0.0074(15) -0.0076(14)
C2 0.055(2) 0.062(3) 0.058(2) 0.009(2) -0.0045(19) -0.016(2)
C3 0.068(3) 0.077(3) 0.051(3) 0.004(3) 0.006(3) -0.023(2)
C4 0.049(2) 0.045(2) 0.049(2) 0.0029(17) -0.0104(17) -0.0011(16)
C5 0.067(3) 0.063(3) 0.080(5) -0.016(2) -0.019(3) 0.019(2)
C6 0.114(5) 0.089(5) 0.139(6) -0.045(4) -0.037(4) 0.059(4)
C7 0.0397(18) 0.050(2) 0.045(2) -0.0009(16) -0.0027(15) -0.0009(15)
C8 0.050(2) 0.084(3) 0.053(2) 0.015(2) 0.001(2) -0.010(2)
C9 0.054(3) 0.107(5) 0.059(4) 0.026(3) 0.004(3) -0.016(2)
C10 0.0387(18) 0.0444(19) 0.0390(18) -0.0027(15) -0.0011(14) -0.0059(14)
C11 0.067(3) 0.057(3) 0.077(4) -0.016(2) -0.006(3) 0.006(2)
C12 0.110(5) 0.069(3) 0.097(4) -0.040(3) 0.006(3) -0.002(3)
N2 0.0366(14) 0.0419(15) 0.0366(15) -0.0013(12) -0.0059(12) 0.0025(11)
C13 0.0364(18) 0.053(2) 0.042(2) -0.0067(15) -0.0044(15) -0.0039(16)
C14 0.053(2) 0.066(3) 0.053(3) -0.015(2) 0.001(2) 0.005(2)
C15 0.057(3) 0.080(4) 0.108(6) -0.021(3) 0.000(3) 0.020(3)
C16 0.044(2) 0.047(2) 0.050(2) -0.0008(16) -0.0169(16) -0.0075(16)
C17 0.072(4) 0.061(3) 0.088(5) 0.015(2) -0.026(3) -0.017(2)
C18 0.122(5) 0.077(4) 0.112(5) 0.026(4) -0.020(4) -0.046(4)
C19 0.0352(18) 0.049(2) 0.055(2) 0.0014(16) 0.0005(16) 0.0121(17)
C20 0.075(3) 0.069(3) 0.050(3) 0.023(2) 0.004(3) -0.006(2)
C21 0.103(4) 0.073(3) 0.106(4) 0.041(3) 0.014(3) 0.008(3)
C22 0.046(2) 0.053(2) 0.0391(19) -0.0034(17) -0.0068(15) 0.0098(15)
C23 0.050(2) 0.075(3) 0.060(3) -0.008(2) -0.0122(19) 0.027(2)
C24 0.078(4) 0.077(4) 0.082(5) -0.001(3) -0.003(3) 0.036(3)

loop_
_atom_type_symbol
_atom_type_description
_atom_type_scat_dispersion_real
_atom_type_scat_dispersion_imag
_atom_type_scat_source
Co Co 0.3494 0.9721 'International Tables Vol C Tables 4.2.6.8 and 6.1.1.4'
C C 0.0033 0.0016 'International Tables Vol C Tables 4.2.6.8 and 6.1.1.4'
N N 0.0061 0.0033 'International Tables Vol C Tables 4.2.6.8 and 6.1.1.4'
O O 0.0106 0.006 'International Tables Vol C Tables 4.2.6.8 and 6.1.1.4'
H H 0 0 'International Tables Vol C Tables 4.2.6.8 and 6.1.1.4'

loop_
_geom_angle_atom_site_label_1
_geom_angle_atom_site_label_2
_geom_angle_atom_site_label_3
_geom_angle
_geom_angle_publ_flag
N16 Co1 N12 89.75(19) y
N16 Co1 N15 178.9(2) ?
N12 Co1 N15 89.18(18) y
N16 Co1 N13 90.25(19) y
N12 Co1 N13 92.36(16) y
N15 Co1 N13 89.56(17) y
N16 Co1 N14 90.04(17) y
N12 Co1 N14 179.74(16) ?
N15 Co1 N14 91.03(15) y
N13 Co1 N14 87.79(16) y
N16 Co1 N11 91.09(17) y
N12 Co1 N11 91.09(18) y
N15 Co1 N11 89.17(16) y
N13 Co1 N11 176.30(17) ?
N14 Co1 N11 88.76(16) y
O111 N11 O112 118.3(4) ?
O111 N11 Co1 120.1(3) ?
O112 N11 Co1 121.5(3) ?
O122 N12 O121 120.1(4) ?
O122 N12 Co1 120.9(4) ?
O121 N12 Co1 119.0(3) ?
O132 N13 O131 118.0(4) ?
O132 N13 Co1 121.5(4) ?
O131 N13 Co1 120.4(3) ?
O142 N14 O141 117.5(5) ?
O142 N14 Co1 121.2(3) ?
O141 N14 Co1 121.3(3) ?
Co1 N15 H151 109.5 ?
Co1 N15 H152 109.5 ?
H151 N15 H152 109.5 ?
Co1 N15 H153 109.5 ?
H151 N15 H153 109.5 ?
H152 N15 H153 109.5 ?
Co1 N16 H161 109.5 ?
Co1 N16 H162 109.5 ?
H161 N16 H162 109.5 ?
Co1 N16 H163 109.5 ?
H161 N16 H163 109.5 ?
H162 N16 H163 109.5 ?
N23 Co2 N24 90.72(18) y
N23 Co2 N25 90.49(17) y
N24 Co2 N25 88.83(18) y
N23 Co2 N26 90.77(16) y
N24 Co2 N26 89.31(18) y
N25 Co2 N26 177.76(18) ?
N23 Co2 N21 176.94(17) ?
N24 Co2 N21 92.25(16) y
N25 Co2 N21 90.31(18) y
N26 Co2 N21 88.52(17) y
N23 Co2 N22 88.33(16) y
N24 Co2 N22 179.05(16) ?
N25 Co2 N22 91.27(16) y
N26 Co2 N22 90.61(16) y
N21 Co2 N22 88.69(16) y
O211 N21 O212 118.6(4) ?
O211 N21 Co2 121.0(4) ?
O212 N21 Co2 120.4(3) ?
O222 N22 O221 119.3(4) ?
O222 N22 Co2 120.7(3) ?
O221 N22 Co2 120.0(3) ?
O232 N23 O231 117.0(4) ?
O232 N23 Co2 122.0(3) ?
O231 N23 Co2 121.0(3) ?
O241 N24 O242 118.5(4) ?
O241 N24 Co2 121.5(4) ?
O242 N24 Co2 119.9(3) ?
Co2 N25 H251 109.5 ?
Co2 N25 H252 109.5 ?
H251 N25 H252 109.5 ?
Co2 N25 H253 109.5 ?
H251 N25 H253 109.5 ?
H252 N25 H253 109.5 ?
Co2 N26 H261 109.5 ?
Co2 N26 H262 109.5 ?
H261 N26 H262 109.5 ?
Co2 N26 H263 109.5 ?
H261 N26 H263 109.5 ?
H262 N26 H263 109.5 ?
C7 N1 C4 111.2(3) y
C7 N1 C1 106.2(3) y
C4 N1 C1 111.4(3) y
C7 N1 C10 110.9(3) y
C4 N1 C10 106.3(3) y
C1 N1 C10 110.9(3) y
C2 C1 N1 117.1(3) ?
C2 C1 H11 108.0 ?
N1 C1 H11 108.0 ?
C2 C1 H12 108.0 ?
N1 C1 H12 108.0 ?
H11 C1 H12 107.3 ?
C3 C2 C1 108.6(4) ?
C3 C2 H21 110.0 ?
C1 C2 H21 110.0 ?
C3 C2 H22 110.0 ?
C1 C2 H22 110.0 ?
H21 C2 H22 108.3 ?
C2 C3 H31 109.5 ?
C2 C3 H32 109.5 ?
H31 C3 H32 109.5 ?
C2 C3 H33 109.5 ?
H31 C3 H33 109.5 ?
H32 C3 H33 109.5 ?
N1 C4 C5 115.7(4) ?
N1 C4 H41 108.4 ?
C5 C4 H41 108.4 ?
N1 C4 H42 108.4 ?
C5 C4 H42 108.4 ?
H41 C4 H42 107.4 ?
C6 C5 C4 111.2(5) ?
C6 C5 H51 109.4 ?
C4 C5 H51 109.4 ?
C6 C5 H52 109.4 ?
C4 C5 H52 109.4 ?
H51 C5 H52 108.0 ?
C5 C6 H61 109.5 ?
C5 C6 H62 109.5 ?
H61 C6 H62 109.5 ?
C5 C6 H63 109.5 ?
H61 C6 H63 109.5 ?
H62 C6 H63 109.5 ?
C8 C7 N1 116.0(3) ?
C8 C7 H71 108.3 ?
N1 C7 H71 108.3 ?
C8 C7 H72 108.3 ?
N1 C7 H72 108.3 ?
H71 C7 H72 107.4 ?
C9 C8 C7 108.4(4) ?
C9 C8 H81 110.0 ?
C7 C8 H81 110.0 ?
C9 C8 H82 110.0 ?
C7 C8 H82 110.0 ?
H81 C8 H82 108.4 ?
C8 C9 H91 109.5 ?
C8 C9 H92 109.5 ?
H91 C9 H92 109.5 ?
C8 C9 H93 109.5 ?
H91 C9 H93 109.5 ?
H92 C9 H93 109.5 ?
C11 C10 N1 116.2(3) ?
C11 C10 H101 108.2 ?
N1 C10 H101 108.2 ?
C11 C10 H102 108.2 ?
N1 C10 H102 108.2 ?
H101 C10 H102 107.4 ?
C10 C11 C12 110.3(5) ?
C10 C11 H111 109.6 ?
C12 C11 H111 109.6 ?
C10 C11 H112 109.6 ?
C12 C11 H112 109.6 ?
H111 C11 H112 108.1 ?
C11 C12 H121 109.5 ?
C11 C12 H122 109.5 ?
H121 C12 H122 109.5 ?
C11 C12 H123 109.5 ?
H121 C12 H123 109.5 ?
H122 C12 H123 109.5 ?
C13 N2 C16 110.5(3) y
C13 N2 C22 105.8(2) y
C16 N2 C22 112.0(3) y
C13 N2 C19 110.6(3) y
C16 N2 C19 106.5(3) y
C22 N2 C19 111.5(3) y
C14 C13 N2 117.6(3) ?
C14 C13 H131 107.9 ?
N2 C13 H131 107.9 ?
C14 C13 H132 107.9 ?
N2 C13 H132 107.9 ?
H131 C13 H132 107.2 ?
C13 C14 C15 110.9(4) ?
C13 C14 H141 109.5 ?
C15 C14 H141 109.5 ?
C13 C14 H142 109.5 ?
C15 C14 H142 109.5 ?
H141 C14 H142 108.0 ?
C14 C15 H155 109.5 ?
C14 C15 H156 109.5 ?
H155 C15 H156 109.5 ?
C14 C15 H157 109.5 ?
H155 C15 H157 109.5 ?
H156 C15 H157 109.5 ?
N2 C16 C17 115.8(3) ?
N2 C16 H164 108.3 ?
C17 C16 H164 108.3 ?
N2 C16 H165 108.3 ?
C17 C16 H165 108.3 ?
H164 C16 H165 107.4 ?
C18 C17 C16 109.7(5) ?
C18 C17 H171 109.7 ?
C16 C17 H171 109.7 ?
C18 C17 H172 109.7 ?
C16 C17 H172 109.7 ?
H171 C17 H172 108.2 ?
C17 C18 H181 109.5 ?
C17 C18 H182 109.5 ?
H181 C18 H182 109.5 ?
C17 C18 H183 109.5 ?
H181 C18 H183 109.5 ?
H182 C18 H183 109.5 ?
C20 C19 N2 116.6(3) ?
C20 C19 H191 108.1 ?
N2 C19 H191 108.1 ?
C20 C19 H192 108.1 ?
N2 C19 H192 108.1 ?
H191 C19 H192 107.3 ?
C21 C20 C19 109.8(5) ?
C21 C20 H201 109.7 ?
C19 C20 H201 109.7 ?
C21 C20 H202 109.7 ?
C19 C20 H202 109.7 ?
H201 C20 H202 108.2 ?
C20 C21 H211 109.5 ?
C20 C21 H212 109.5 ?
H211 C21 H212 109.5 ?
C20 C21 H213 109.5 ?
H211 C21 H213 109.5 ?
H212 C21 H213 109.5 ?
C23 C22 N2 115.9(3) ?
C23 C22 H221 108.3 ?
N2 C22 H221 108.3 ?
C23 C22 H222 108.3 ?
N2 C22 H222 108.3 ?
H221 C22 H222 107.4 ?
C24 C23 C22 108.2(4) ?
C24 C23 H231 110.0 ?
C22 C23 H231 110.0 ?
C24 C23 H232 110.0 ?
C22 C23 H232 110.0 ?
H231 C23 H232 108.4 ?
C23 C24 H241 109.5 ?
C23 C24 H242 109.5 ?
H241 C24 H242 109.5 ?
C23 C24 H243 109.5 ?
H241 C24 H243 109.5 ?
H242 C24 H243 109.5 ?

loop_
_geom_bond_atom_site_label_1
_geom_bond_atom_site_label_2
_geom_bond_distance
_geom_bond_publ_flag
Co1 N11 1.956(4) y
Co1 N12 1.927(4) y
Co1 N13 1.943(4) y
Co1 N14 1.944(4) y
Co1 N15 1.936(3) y
Co1 N16 1.914(3) y
N11 O111 1.213(5) ?
N11 O112 1.226(5) ?
N12 O122 1.224(6) ?
N12 O121 1.248(6) ?
N13 O132 1.199(6) ?
N13 O131 1.244(5) ?
N14 O142 1.228(5) ?
N14 O141 1.230(5) ?
N15 H151 0.8900 ?
N15 H152 0.8900 ?
N15 H153 0.8900 ?
N16 H161 0.8900 ?
N16 H162 0.8900 ?
N16 H163 0.8900 ?
Co2 N21 1.959(4) y
Co2 N22 1.966(4) y
Co2 N23 1.934(4) y
Co2 N24 1.937(4) y
Co2 N25 1.938(3) y
Co2 N26 1.951(3) y
N21 O211 1.206(5) ?
N21 O212 1.236(5) ?
N22 O222 1.215(4) ?
N22 O221 1.223(4) ?
N23 O232 1.228(5) ?
N23 O231 1.238(5) ?
N24 O241 1.210(5) ?
N24 O242 1.237(5) ?
N25 H251 0.8900 ?
N25 H252 0.8900 ?
N25 H253 0.8900 ?
N26 H261 0.8900 ?
N26 H262 0.8900 ?
N26 H263 0.8900 ?
N1 C1 1.520(4) y
N1 C4 1.517(5) y
N1 C7 1.517(4) y
N1 C10 1.522(4) y
C1 C2 1.513(5) ?
C1 H11 0.9700 ?
C1 H12 0.9700 ?
C2 C3 1.511(7) ?
C2 H21 0.9700 ?
C2 H22 0.9700 ?
C3 H31 0.9600 ?
C3 H32 0.9600 ?
C3 H33 0.9600 ?
C4 C5 1.519(6) ?
C4 H41 0.9700 ?
C4 H42 0.9700 ?
C5 C6 1.477(8) ?
C5 H51 0.9700 ?
C5 H52 0.9700 ?
C6 H61 0.9600 ?
C6 H62 0.9600 ?
C6 H63 0.9600 ?
C7 C8 1.516(6) ?
C7 H71 0.9700 ?
C7 H72 0.9700 ?
C8 C9 1.498(7) ?
C8 H81 0.9700 ?
C8 H82 0.9700 ?
C9 H91 0.9600 ?
C9 H92 0.9600 ?
C9 H93 0.9600 ?
C10 C11 1.495(7) ?
C10 H101 0.9700 ?
C10 H102 0.9700 ?
C11 C12 1.533(7) ?
C11 H111 0.9700 ?
C11 H112 0.9700 ?
C12 H121 0.9600 ?
C12 H122 0.9600 ?
C12 H123 0.9600 ?
N2 C13 1.512(4) y
N2 C16 1.517(4) y
N2 C19 1.524(4) y
N2 C22 1.519(4) y
C13 C14 1.499(5) ?
C13 H131 0.9700 ?
C13 H132 0.9700 ?
C14 C15 1.511(7) ?
C14 H141 0.9700 ?
C14 H142 0.9700 ?
C15 H155 0.9600 ?
C15 H156 0.9600 ?
C15 H157 0.9600 ?
C16 C17 1.521(6) ?
C16 H164 0.9700 ?
C16 H165 0.9700 ?
C17 C18 1.514(8) ?
C17 H171 0.9700 ?
C17 H172 0.9700 ?
C18 H181 0.9600 ?
C18 H182 0.9600 ?
C18 H183 0.9600 ?
C19 C20 1.495(7) ?
C19 H191 0.9700 ?
C19 H192 0.9700 ?
C20 C21 1.489(7) ?
C20 H201 0.9700 ?
C20 H202 0.9700 ?
C21 H211 0.9600 ?
C21 H212 0.9600 ?
C21 H213 0.9600 ?
C22 C23 1.517(5) ?
C22 H221 0.9700 ?
C22 H222 0.9700 ?
C23 C24 1.513(7) ?
C23 H231 0.9700 ?
C23 H232 0.9700 ?
C24 H241 0.9600 ?
C24 H242 0.9600 ?
C24 H243 0.9600 ?

loop_
_geom_hbond_atom_site_label_D
_geom_hbond_atom_site_label_H
_geom_hbond_atom_site_label_A
_geom_hbond_site_symmetry_A
_geom_hbond_distance_DH
_geom_hbond_distance_HA
_geom_hbond_distance_DA
_geom_hbond_angle_DHA
_geom_hbond_publ_flag
N15 H151 O242 . 0.89 2.28 3.143(5) 164.5 y
N25 H253 O122 1_565 0.89 2.30 3.096(5) 148.7 y
N26 H263 O121 . 0.89 2.35 3.169(5) 153.2 y
C4 H42 O221 3_554 0.97 2.61 3.498(5) 152.9 y
C10 H101 O131 4_465 0.97 2.46 3.396(5) 163.5 y
C14 H141 O131 3 0.97 2.63 3.493(6) 148.3 y
C16 H165 O141 3 0.97 2.60 3.439(5) 145.3 y
C19 H191 O212 . 0.97 2.44 3.398(5) 169.1 y
C19 H192 O141 3 0.97 2.63 3.493(6) 147.9 y
